data_2011495
loop_
_publ_author_name
'Liu, Yunqi'
'Fletcher, Michelle O.'
'Fronczek, Frank R.'

_publ_section_title
;
 Tetrakis(diethylamino)phosphonium bromide hemihydrate
;
_journal_issue 11
_journal_name_full 'Acta Crystallographica Section C'
_journal_page_first 1351
_journal_page_last 1353
_journal_paper_doi 10.1107/S0108270100010453
_journal_volume 56
_journal_year 2000
_chemical_formula_moiety 'C16 H40 N4 P + , Br - , 0.5H2 O'
_chemical_formula_sum 'C16 H41 Br N4 O0.5 P'
_chemical_formula_weight 408.4
_chemical_melting_point 412
_chemical_name_systematic
;
Tetrakis(diethylamino)phosphonium bromide hemihydrate
;
_space_group_IT_number 2
_symmetry_cell_setting triclinic
_symmetry_space_group_name_Hall '-P 1'
_symmetry_space_group_name_H-M 'P -1'
_cell_angle_alpha 92.144(2)
_cell_angle_beta 91.799(2)
_cell_angle_gamma 90.246(2)
_cell_formula_units_Z 8
_cell_length_a 14.2475(2)
_cell_length_b 14.9756(3)
_cell_length_c 20.7125(5)
_cell_measurement_reflns_used 43363
_cell_measurement_temperature 130
_cell_measurement_theta_max 27.5
_cell_measurement_theta_min 1.0
_cell_volume 4413.98(15)
_computing_cell_refinement 'DENZO (Otwinowski & Minor, 1997)'
_computing_data_collection 'please provide details'
_computing_data_reduction DENZO
_computing_molecular_graphics 'ORTEPIII (Burnett & Johnson, 1996) and PLUTON (Spek, 1990)'
_computing_publication_material 'MAXUS (Mackay et al., 1999)'
_computing_structure_refinement 'SHELXL97 (Sheldrick, 1997)'
_computing_structure_solution 'SIR92 (Altomare et al., 1994)'
_diffrn_measured_fraction_theta_full .991
_diffrn_measured_fraction_theta_max .991
_diffrn_measurement_device_type 'Nonius KappaCCD (with Oxford Cryostream)'
_diffrn_measurement_method '\w scans with \k offsets'
_diffrn_radiation_monochromator graphite
_diffrn_radiation_source 'sealed tube'
_diffrn_radiation_type MoK\a
_diffrn_radiation_wavelength .71073
_diffrn_reflns_av_R_equivalents .064
_diffrn_reflns_limit_h_max 18
_diffrn_reflns_limit_h_min -18
_diffrn_reflns_limit_k_max 19
_diffrn_reflns_limit_k_min -19
_diffrn_reflns_limit_l_max 26
_diffrn_reflns_limit_l_min -26
_diffrn_reflns_number 43363
_diffrn_reflns_theta_full 27.50
_diffrn_reflns_theta_max 27.5
_exptl_absorpt_coefficient_mu 1.94
_exptl_absorpt_correction_T_max .652
_exptl_absorpt_correction_T_min .600
_exptl_absorpt_correction_type multi-scan
_exptl_absorpt_process_details '(SORTAV; Blessing, 1995)'
_exptl_crystal_colour colorless
_exptl_crystal_density_diffrn 1.229
_exptl_crystal_density_method 'not measured'
_exptl_crystal_description fragment
_exptl_crystal_F_000 1752
_exptl_crystal_size_max .27
_exptl_crystal_size_mid .25
_exptl_crystal_size_min .22
_refine_diff_density_max .66
_refine_diff_density_min -.45
_refine_ls_extinction_coef .00103(8)
_refine_ls_extinction_method 'SHELXL97 (Sheldrick, 1997)'
_refine_ls_goodness_of_fit_ref .89
_refine_ls_hydrogen_treatment mixed
_refine_ls_matrix_type full
_refine_ls_number_parameters 860
_refine_ls_number_reflns 20107
_refine_ls_number_restraints 4
_refine_ls_restrained_S_all .89
_refine_ls_R_factor_all .082
_refine_ls_R_factor_gt .036
_refine_ls_shift/su_max .005
_refine_ls_shift/su_mean .001
_refine_ls_structure_factor_coef Fsqd
_refine_ls_weighting_details 'calc w = 1/[\s^2^(Fo^2^)+(0.0282P)^2^] where P=(Fo^2^+2Fc^2^)/3'
_refine_ls_weighting_scheme calc
_refine_ls_wR_factor_ref .072
_reflns_number_gt 11547
_reflns_number_total 20107
_reflns_threshold_expression I>2\s(I)
_cod_data_source_file da1144.cif
_cod_data_source_block III
_cod_depositor_comments
;
The following automatic conversions were performed:
'_symmetry_cell_setting' value 'Triclinic' changed to 'triclinic'
according to '/home/saulius/struct/CIF-dictionaries/cif_core.dic'
dictionary named 'cif_core.dic' version 2.4.1 from 2010-06-29.

Automatic conversion script
Id: cif_fix_enum 1527 2010-12-29 10:47:43Z saulius 

The following automatic conversions were performed:

'_symmetry_cell_setting' value 'Triclinic' changed to 'triclinic'
according to /home/saulius/struct/CIF-dictionaries/cif_core.dic
dictionary named 'cif_core.dic' version 2.4.1 from 2010-06-29.

Automatic conversion script
Id: cif_fix_values 1715 2011-07-08 13:25:40Z adriana 
;
_cod_original_cell_volume 4414.0(3)
_cod_database_code 2011495
_cod_database_fobs_code 2011495

loop_
_symmetry_equiv_pos_as_xyz
+x,+y,+z
-x,-y,-z

loop_
_atom_site_label
_atom_site_fract_x
_atom_site_fract_y
_atom_site_fract_z
_atom_site_U_iso_or_equiv
_atom_site_adp_type
_atom_site_calc_flag
_atom_site_refinement_flags
_atom_site_occupancy
_atom_site_disorder_assembly
_atom_site_disorder_group
_atom_site_type_symbol
Br1 .441885(16) .960335(17) .121215(14) .03876(8) Uani d . 1 . . Br
Br2 .416410(16) .552451(16) .612750(15) .03875(8) Uani d . 1 . . Br
Br3 .041737(16) .931885(17) .678825(14) .03768(8) Uani d . 1 . . Br
Br4 .055817(16) .562574(16) .163999(14) .03490(7) Uani d . 1 . . Br
P1 .71720(4) .73037(4) .74630(3) .02191(14) Uani d . 1 . . P
P2 .74148(4) .75833(4) .24715(3) .02454(15) Uani d . 1 . . P
P3 .21208(4) .73480(4) .95525(3) .02184(14) Uani d . 1 . . P
P4 .22316(4) .76662(4) .46884(3) .02345(15) Uani d . 1 . . P
O1W .64136(14) .96203(14) .03319(14) .0462(5) Uani d D 1 . . O
H1W1 .6258(18) .9800(18) -.0008(10) .040(10) Uiso d D 1 . . H
H2W1 .5949(16) .965(2) .0513(15) .073(12) Uiso d D 1 . . H
O2W .36975(15) .44743(15) .46308(14) .0485(5) Uani d D 1 . . O
H1W2 .378(2) .465(2) .4982(10) .059(12) Uiso d D 1 . . H
H2W2 .4194(14) .448(2) .4473(15) .061(11) Uiso d D 1 . . H
N1 .75389(12) .79770(12) .80588(9) .0246(5) Uani d . 1 . . N
N2 .67685(11) .64224(12) .78105(10) .0240(5) Uani d . 1 . . N
N3 .63572(11) .77663(12) .70119(9) .0237(5) Uani d . 1 . . N
N4 .80090(11) .70463(12) .69685(9) .0235(4) Uani d . 1 . . N
N5 .70919(12) .84118(12) .29533(10) .0265(5) Uani d . 1 . . N
N6 .82603(11) .78767(11) .20071(9) .0227(4) Uani d . 1 . . N
N7 .65565(12) .72608(12) .19724(10) .0267(5) Uani d . 1 . . N
N8 .77422(13) .67922(12) .29534(10) .0293(5) Uani d . 1 . . N
N9 .18732(11) .79858(11) .89479(10) .0236(5) Uani d . 1 . . N
N10 .15641(11) .63922(11) .94707(9) .0213(4) Uani d . 1 . . N
N11 .18254(12) .79277(12) 1.01980(10) .0254(5) Uani d . 1 . . N
N12 .32350(11) .70817(12) .95775(9) .0236(5) Uani d . 1 . . N
N13 .32796(12) .77972(12) .43991(10) .0257(5) Uani d . 1 . . N
N14 .16977(12) .86095(12) .45595(9) .0233(4) Uani d . 1 . . N
N15 .22793(12) .74419(12) .54517(9) .0250(5) Uani d . 1 . . N
N16 .16729(12) .68243(12) .43298(10) .0262(5) Uani d . 1 . . N
C1 .82807(16) .86499(15) .79559(13) .0322(6) Uani d . 1 . . C
H1A .8652 .8444 .7584 .039 Uiso calc R 1 . . H
H1B .8709 .8682 .8342 .039 Uiso calc R 1 . . H
C2 .79219(18) .95828(16) .78315(14) .0471(8) Uani d . 1 . . C
H2A .7481 .9559 .7458 .071 Uiso calc R 1 . . H
H2B .8452 .9974 .7743 .071 Uiso calc R 1 . . H
H2C .7601 .9818 .8213 .071 Uiso calc R 1 . . H
C3 .69815(15) .81560(16) .86430(12) .0299(6) Uani d . 1 . . C
H3A .6443 .7735 .8635 .036 Uiso calc R 1 . . H
H3B .6726 .8769 .8629 .036 Uiso calc R 1 . . H
C4 .75433(17) .80654(18) .92747(13) .0398(7) Uani d . 1 . . C
H4A .7738 .7443 .9316 .060 Uiso calc R 1 . . H
H4B .7153 .8244 .9638 .060 Uiso calc R 1 . . H
H4C .8100 .8452 .9276 .060 Uiso calc R 1 . . H
C5 .60547(15) .58446(14) .74692(12) .0284(6) Uani d . 1 . . C
H5A .5673 .6214 .7175 .034 Uiso calc R 1 . . H
H5B .5630 .5607 .7791 .034 Uiso calc R 1 . . H
C6 .64532(18) .50710(16) .70814(14) .0426(7) Uani d . 1 . . C
H6A .6887 .5297 .6767 .064 Uiso calc R 1 . . H
H6B .5941 .4740 .6853 .064 Uiso calc R 1 . . H
H6C .6791 .4673 .7372 .064 Uiso calc R 1 . . H
C7 .72899(15) .59970(16) .83485(12) .0316(6) Uani d . 1 . . C
H7A .7799 .6405 .8513 .038 Uiso calc R 1 . . H
H7B .7584 .5441 .8181 .038 Uiso calc R 1 . . H
C8 .66681(18) .57754(19) .89019(14) .0466(7) Uani d . 1 . . C
H8A .6348 .6317 .9055 .070 Uiso calc R 1 . . H
H8B .7054 .5539 .9256 .070 Uiso calc R 1 . . H
H8C .6200 .5326 .8752 .070 Uiso calc R 1 . . H
C9 .56698(15) .83806(15) .73130(13) .0311(6) Uani d . 1 . . C
H9A .5465 .8819 .6992 .037 Uiso calc R 1 . . H
H9B .5986 .8716 .7680 .037 Uiso calc R 1 . . H
C10 .48023(15) .79119(17) .75581(14) .0418(7) Uani d . 1 . . C
H10A .4484 .7577 .7199 .063 Uiso calc R 1 . . H
H10B .4373 .8359 .7739 .063 Uiso calc R 1 . . H
H10C .4994 .7500 .7894 .063 Uiso calc R 1 . . H
C11 .60572(16) .73888(15) .63643(12) .0300(6) Uani d . 1 . . C
H11A .5428 .7112 .6393 .036 Uiso calc R 1 . . H
H11B .6500 .6912 .6234 .036 Uiso calc R 1 . . H
C12 .60172(18) .80799(17) .58492(13) .0432(7) Uani d . 1 . . C
H12A .5506 .8499 .5937 .065 Uiso calc R 1 . . H
H12B .5905 .7781 .5425 .065 Uiso calc R 1 . . H
H12C .6615 .8407 .5853 .065 Uiso calc R 1 . . H
C13 .86781(15) .63232(15) .71162(13) .0312(6) Uani d . 1 . . C
H13A .8853 .6017 .6706 .037 Uiso calc R 1 . . H
H13B .8360 .5880 .7378 .037 Uiso calc R 1 . . H
C14 .95656(16) .66442(18) .74779(14) .0447(8) Uani d . 1 . . C
H14A .9881 .7092 .7226 .067 Uiso calc R 1 . . H
H14B .9986 .6137 .7542 .067 Uiso calc R 1 . . H
H14C .9404 .6911 .7899 .067 Uiso calc R 1 . . H
C15 .83246(16) .76597(15) .64702(12) .0302(6) Uani d . 1 . . C
H15A .8941 .7921 .6610 .036 Uiso calc R 1 . . H
H15B .7870 .8155 .6433 .036 Uiso calc R 1 . . H
C16 .84128(18) .71901(18) .58125(13) .0424(7) Uani d . 1 . . C
H16A .8963 .6800 .5820 .064 Uiso calc R 1 . . H
H16B .8485 .7636 .5483 .064 Uiso calc R 1 . . H
H16C .7847 .6831 .5711 .064 Uiso calc R 1 . . H
C17 .64252(16) .90836(15) .27030(13) .0328(6) Uani d . 1 . . C
H17A .6106 .9371 .3074 .039 Uiso calc R 1 . . H
H17B .5939 .8769 .2427 .039 Uiso calc R 1 . . H
C18 .68609(16) .98087(15) .23148(13) .0346(6) Uani d . 1 . . C
H18A .7308 1.0158 .2592 .052 Uiso calc R 1 . . H
H18B .6367 1.0202 .2152 .052 Uiso calc R 1 . . H
H18C .7189 .9534 .1950 .052 Uiso calc R 1 . . H
C19 .76672(17) .87253(16) .35283(12) .0344(6) Uani d . 1 . . C
H19A .7941 .9316 .3443 .041 Uiso calc R 1 . . H
H19B .8192 .8304 .3595 .041 Uiso calc R 1 . . H
C20 .71090(19) .88039(17) .41479(14) .0453(7) Uani d . 1 . . C
H20A .6593 .9226 .4088 .068 Uiso calc R 1 . . H
H20B .7524 .9019 .4507 .068 Uiso calc R 1 . . H
H20C .6853 .8217 .4244 .068 Uiso calc R 1 . . H
C21 .85254(15) .73387(15) .14237(12) .0281(6) Uani d . 1 . . C
H21A .8039 .6875 .1326 .034 Uiso calc R 1 . . H
H21B .9125 .7031 .1517 .034 Uiso calc R 1 . . H
C22 .86326(16) .78994(17) .08349(12) .0361(6) Uani d . 1 . . C
H22A .8090 .8294 .0790 .054 Uiso calc R 1 . . H
H22B .8670 .7506 .0448 .054 Uiso calc R 1 . . H
H22C .9207 .8260 .0887 .054 Uiso calc R 1 . . H
C23 .89752(14) .85493(14) .22334(12) .0266(6) Uani d . 1 . . C
H23A .8694 .8958 .2560 .032 Uiso calc R 1 . . H
H23B .9148 .8910 .1864 .032 Uiso calc R 1 . . H
C24 .98553(15) .81531(17) .25249(14) .0422(7) Uani d . 1 . . C
H24A .9698 .7825 .2908 .063 Uiso calc R 1 . . H
H24B 1.0302 .8633 .2649 .063 Uiso calc R 1 . . H
H24C 1.0138 .7744 .2207 .063 Uiso calc R 1 . . H
C25 .62954(15) .77433(16) .13856(12) .0301(6) Uani d . 1 . . C
H25A .6784 .8197 .1313 .036 Uiso calc R 1 . . H
H25B .5697 .8061 .1456 .036 Uiso calc R 1 . . H
C26 .61833(17) .71331(17) .07840(13) .0395(7) Uani d . 1 . . C
H26A .6771 .6812 .0713 .059 Uiso calc R 1 . . H
H26B .6030 .7492 .0409 .059 Uiso calc R 1 . . H
H26C .5676 .6702 .0843 .059 Uiso calc R 1 . . H
C27 .58354(16) .66201(17) .21756(14) .0397(7) Uani d . 1 . . C
H27A .6097 .6283 .2541 .048 Uiso calc R 1 . . H
H27B .5694 .6186 .1813 .048 Uiso calc R 1 . . H
C28 .49270(18) .7059(2) .23785(17) .0658(10) Uani d . 1 . . C
H28A .5060 .7494 .2735 .099 Uiso calc R 1 . . H
H28B .4493 .6601 .2520 .099 Uiso calc R 1 . . H
H28C .4642 .7364 .2011 .099 Uiso calc R 1 . . H
C29 .84066(17) .60997(16) .27267(14) .0386(7) Uani d . 1 . . C
H29A .8800 .5915 .3100 .046 Uiso calc R 1 . . H
H29B .8828 .6367 .2415 .046 Uiso calc R 1 . . H
C30 .7945(2) .52746(16) .24082(15) .0478(8) Uani d . 1 . . C
H30A .7555 .4983 .2721 .072 Uiso calc R 1 . . H
H30B .8431 .4860 .2261 .072 Uiso calc R 1 . . H
H30C .7552 .5448 .2037 .072 Uiso calc R 1 . . H
C31 .72009(18) .65512(17) .35221(13) .0408(7) Uani d . 1 . . C
H31A .6884 .5969 .3428 .049 Uiso calc R 1 . . H
H31B .6708 .7005 .3595 .049 Uiso calc R 1 . . H
C32 .7808(2) .64880(19) .41389(14) .0553(8) Uani d . 1 . . C
H32A .8275 .6016 .4080 .083 Uiso calc R 1 . . H
H32B .7410 .6348 .4499 .083 Uiso calc R 1 . . H
H32C .8129 .7060 .4234 .083 Uiso calc R 1 . . H
C33 .24661(15) .80021(16) .83800(12) .0289(6) Uani d . 1 . . C
H33A .3087 .7750 .8497 .035 Uiso calc R 1 . . H
H33B .2566 .8632 .8269 .035 Uiso calc R 1 . . H
C34 .20733(17) .74938(19) .77877(13) .0458(7) Uani d . 1 . . C
H34A .1891 .6890 .7904 .069 Uiso calc R 1 . . H
H34B .2552 .7455 .7459 .069 Uiso calc R 1 . . H
H34C .1522 .7806 .7616 .069 Uiso calc R 1 . . H
C35 .09616(15) .84564(15) .88796(13) .0312(6) Uani d . 1 . . C
H35A .0623 .8416 .9288 .037 Uiso calc R 1 . . H
H35B .0575 .8148 .8533 .037 Uiso calc R 1 . . H
C36 .10628(17) .94318(15) .87225(14) .0412(7) Uani d . 1 . . C
H36A .1526 .9720 .9022 .062 Uiso calc R 1 . . H
H36B .0456 .9730 .8765 .062 Uiso calc R 1 . . H
H36C .1272 .9476 .8279 .062 Uiso calc R 1 . . H
C37 .17664(15) .56269(14) .98884(12) .0245(5) Uani d . 1 . . C
H37A .1254 .5569 1.0196 .029 Uiso calc R 1 . . H
H37B .2356 .5749 1.0143 .029 Uiso calc R 1 . . H
C38 .18627(16) .47475(14) .95001(13) .0305(6) Uani d . 1 . . C
H38A .1274 .4613 .9258 .046 Uiso calc R 1 . . H
H38B .2002 .4266 .9795 .046 Uiso calc R 1 . . H
H38C .2374 .4799 .9198 .046 Uiso calc R 1 . . H
C39 .06536(13) .63277(15) .91056(12) .0263(6) Uani d . 1 . . C
H39A .0595 .5726 .8894 .032 Uiso calc R 1 . . H
H39B .0648 .6770 .8762 .032 Uiso calc R 1 . . H
C40 -.01919(15) .64909(18) .95276(14) .0426(7) Uani d . 1 . . C
H40A -.0165 .6088 .9890 .064 Uiso calc R 1 . . H
H40B -.0771 .6378 .9269 .064 Uiso calc R 1 . . H
H40C -.0183 .7112 .9695 .064 Uiso calc R 1 . . H
C41 .20365(15) .88949(15) 1.02915(13) .0342(6) Uani d . 1 . . C
H41A .2276 .9123 .9885 .041 Uiso calc R 1 . . H
H41B .2537 .8980 1.0631 .041 Uiso calc R 1 . . H
C42 .11735(17) .94371(17) 1.04860(15) .0483(8) Uani d . 1 . . C
H42A .0654 .9308 1.0174 .072 Uiso calc R 1 . . H
H42B .1326 1.0076 1.0490 .072 Uiso calc R 1 . . H
H42C .0988 .9274 1.0918 .072 Uiso calc R 1 . . H
C43 .16194(16) .74718(16) 1.08003(12) .0318(6) Uani d . 1 . . C
H43A .1319 .6888 1.0684 .038 Uiso calc R 1 . . H
H43B .1161 .7835 1.1044 .038 Uiso calc R 1 . . H
C44 .24732(18) .73134(19) 1.12402(14) .0510(8) Uani d . 1 . . C
H44A .2912 .6916 1.1016 .076 Uiso calc R 1 . . H
H44B .2273 .7037 1.1635 .076 Uiso calc R 1 . . H
H44C .2785 .7885 1.1353 .076 Uiso calc R 1 . . H
C45 .36211(15) .63720(15) .91508(13) .0294(6) Uani d . 1 . . C
H45A .4012 .6651 .8826 .035 Uiso calc R 1 . . H
H45B .3095 .6054 .8917 .035 Uiso calc R 1 . . H
C46 .42124(16) .56969(16) .95124(14) .0411(7) Uani d . 1 . . C
H46A .4770 .5996 .9709 .062 Uiso calc R 1 . . H
H46B .4406 .5219 .9210 .062 Uiso calc R 1 . . H
H46C .3841 .5442 .9851 .062 Uiso calc R 1 . . H
C47 .39405(14) .76687(15) .99242(12) .0284(6) Uani d . 1 . . C
H47A .4335 .7299 1.0211 .034 Uiso calc R 1 . . H
H47B .3607 .8108 1.0202 .034 Uiso calc R 1 . . H
C48 .45732(16) .81688(17) .94913(14) .0402(7) Uani d . 1 . . C
H48A .4939 .7741 .9234 .060 Uiso calc R 1 . . H
H48B .5000 .8556 .9756 .060 Uiso calc R 1 . . H
H48C .4191 .8534 .9202 .060 Uiso calc R 1 . . H
C49 .37856(15) .70406(16) .40904(13) .0322(6) Uani d . 1 . . C
H49A .3939 .7200 .3646 .039 Uiso calc R 1 . . H
H49B .3360 .6515 .4056 .039 Uiso calc R 1 . . H
C50 .46832(15) .67780(16) .44442(14) .0379(7) Uani d . 1 . . C
H50A .5137 .7272 .4442 .057 Uiso calc R 1 . . H
H50B .4947 .6247 .4228 .057 Uiso calc R 1 . . H
H50C .4546 .6645 .4891 .057 Uiso calc R 1 . . H
C51 .38350(15) .86171(16) .45209(13) .0347(7) Uani d . 1 . . C
H51A .4349 .8496 .4838 .042 Uiso calc R 1 . . H
H51B .3429 .9081 .4717 .042 Uiso calc R 1 . . H
C52 .42580(18) .89807(18) .39158(16) .0527(8) Uani d . 1 . . C
H52A .4721 .8557 .3748 .079 Uiso calc R 1 . . H
H52B .4566 .9556 .4024 .079 Uiso calc R 1 . . H
H52C .3759 .9063 .3587 .079 Uiso calc R 1 . . H
C53 .09380(15) .89241(15) .49813(13) .0342(6) Uani d . 1 . . C
H53A .0970 .9584 .5027 .041 Uiso calc R 1 . . H
H53B .1045 .8684 .5416 .041 Uiso calc R 1 . . H
C54 -.00418(16) .86509(18) .47309(15) .0484(8) Uani d . 1 . . C
H54A -.0173 .8922 .4315 .073 Uiso calc R 1 . . H
H54B -.0506 .8856 .5042 .073 Uiso calc R 1 . . H
H54C -.0077 .7999 .4675 .073 Uiso calc R 1 . . H
C55 .17315(16) .90638(15) .39383(12) .0312(6) Uani d . 1 . . C
H55A .1109 .9011 .3714 .037 Uiso calc R 1 . . H
H55B .2195 .8759 .3661 .037 Uiso calc R 1 . . H
C56 .19963(18) 1.00469(15) .40243(14) .0399(7) Uani d . 1 . . C
H56A .1496 1.0369 .4247 .060 Uiso calc R 1 . . H
H56B .2079 1.0298 .3600 .060 Uiso calc R 1 . . H
H56C .2584 1.0107 .4281 .060 Uiso calc R 1 . . H
C57 .30818(15) .77441(15) .58728(12) .0303(6) Uani d . 1 . . C
H57A .3657 .7730 .5617 .036 Uiso calc R 1 . . H
H57B .3169 .7319 .6224 .036 Uiso calc R 1 . . H
C58 .29668(17) .86813(16) .61713(13) .0399(7) Uani d . 1 . . C
H58A .2913 .9112 .5827 .060 Uiso calc R 1 . . H
H58B .3515 .8833 .6453 .060 Uiso calc R 1 . . H
H58C .2399 .8702 .6426 .060 Uiso calc R 1 . . H
C59 .14419(15) .71520(15) .57984(13) .0318(6) Uani d . 1 . . C
H59A .0913 .7055 .5482 .038 Uiso calc R 1 . . H
H59B .1262 .7637 .6107 .038 Uiso calc R 1 . . H
C60 .15956(18) .62981(16) .61662(14) .0417(7) Uani d . 1 . . C
H60A .1785 .5816 .5866 .063 Uiso calc R 1 . . H
H60B .1011 .6130 .6368 .063 Uiso calc R 1 . . H
H60C .2089 .6400 .6501 .063 Uiso calc R 1 . . H
C61 .11546(16) .69341(16) .37080(13) .0366(7) Uani d . 1 . . C
H61A .0906 .7550 .3700 .044 Uiso calc R 1 . . H
H61B .0611 .6519 .3685 .044 Uiso calc R 1 . . H
C62 .1733(2) .6766(2) .31164(15) .0655(10) Uani d . 1 . . C
H62A .2212 .7235 .3096 .098 Uiso calc R 1 . . H
H62B .1324 .6770 .2728 .098 Uiso calc R 1 . . H
H62C .2040 .6183 .3142 .098 Uiso calc R 1 . . H
C63 .18881(16) .58791(15) .44878(14) .0343(6) Uani d . 1 . . C
H63A .2317 .5876 .4873 .041 Uiso calc R 1 . . H
H63B .2214 .5586 .4122 .041 Uiso calc R 1 . . H
C64 .10029(18) .53465(17) .46200(15) .0487(8) Uani d . 1 . . C
H64A .0640 .5670 .4947 .073 Uiso calc R 1 . . H
H64B .1179 .4760 .4778 .073 Uiso calc R 1 . . H
H64C .0621 .5267 .4220 .073 Uiso calc R 1 . . H

loop_
_atom_site_aniso_label
_atom_site_aniso_U_11
_atom_site_aniso_U_22
_atom_site_aniso_U_33
_atom_site_aniso_U_12
_atom_site_aniso_U_13
_atom_site_aniso_U_23
Br1 .03329(14) .03597(15) .0469(2) .00376(11) .00133(13) -.00100(13)
Br2 .03246(13) .02973(14) .0539(2) -.00266(11) .00206(13) -.00097(13)
Br3 .03336(13) .03692(15) .04231(19) -.00509(11) .00429(12) -.00632(13)
Br4 .03144(13) .02819(14) .04470(19) -.00239(11) -.00227(12) -.00003(12)
P1 .0211(3) .0226(3) .0220(4) .0002(2) -.0005(3) .0022(3)
P2 .0300(3) .0210(3) .0227(4) -.0024(3) .0018(3) .0013(3)
P3 .0196(3) .0215(3) .0245(4) -.0015(2) .0006(3) .0018(3)
P4 .0230(3) .0230(3) .0242(4) .0014(3) -.0001(3) -.0001(3)
O1W .0343(12) .0511(13) .0536(18) .0018(10) .0046(12) .0058(13)
O2W .0363(12) .0594(14) .0491(17) -.0009(10) -.0015(12) -.0065(13)
N1 .0261(10) .0276(11) .0200(12) .0003(8) .0005(9) -.0020(9)
N2 .0213(9) .0245(10) .0265(13) .0007(8) .0002(9) .0052(9)
N3 .0243(10) .0248(10) .0218(12) .0006(8) -.0048(9) .0019(9)
N4 .0240(9) .0241(10) .0225(12) -.0002(8) -.0002(9) .0026(9)
N5 .0329(10) .0232(10) .0234(13) -.0045(9) .0062(9) -.0020(9)
N6 .0250(9) .0200(10) .0230(13) -.0013(8) .0013(9) .0004(9)
N7 .0292(10) .0258(11) .0252(13) -.0062(9) .0009(9) .0025(9)
N8 .0424(11) .0224(11) .0233(13) -.0016(9) .0004(10) .0047(9)
N9 .0222(9) .0225(10) .0265(13) .0023(8) .0026(9) .0070(9)
N10 .0190(9) .0193(10) .0257(13) -.0004(8) -.0003(8) .0025(9)
N11 .0256(10) .0215(10) .0288(13) -.0053(8) .0034(9) -.0027(9)
N12 .0194(9) .0245(10) .0268(13) -.0017(8) .0007(9) -.0005(9)
N13 .0246(10) .0257(11) .0268(13) .0011(8) .0018(9) .0006(9)
N14 .0258(10) .0236(10) .0208(12) .0026(8) .0048(9) .0008(9)
N15 .0280(10) .0271(11) .0201(12) .0002(8) .0028(9) .0037(9)
N16 .0263(10) .0203(10) .0315(14) .0038(8) -.0029(9) -.0015(9)
C1 .0328(13) .0367(15) .0263(16) -.0087(11) .0005(12) -.0058(12)
C2 .0619(18) .0351(16) .045(2) -.0085(14) .0139(15) .0022(14)
C3 .0341(13) .0321(14) .0232(16) .0034(11) .0018(12) -.0026(12)
C4 .0445(15) .0502(17) .0241(17) .0035(13) -.0011(13) -.0039(13)
C5 .0298(12) .0239(13) .0318(17) -.0027(10) -.0008(12) .0064(12)
C6 .0491(16) .0292(15) .049(2) .0034(12) -.0038(14) -.0036(14)
C7 .0286(12) .0358(15) .0308(17) .0044(11) -.0015(12) .0100(12)
C8 .0473(16) .0576(19) .0364(19) -.0004(14) -.0005(14) .0206(15)
C9 .0326(13) .0275(13) .0333(17) .0106(11) -.0014(12) .0040(12)
C10 .0286(13) .0477(17) .050(2) .0105(12) .0069(13) .0048(15)
C11 .0274(12) .0321(14) .0303(17) -.0055(11) -.0052(11) .0029(12)
C12 .0513(16) .0486(17) .0293(18) -.0121(14) -.0125(14) .0097(14)
C13 .0296(12) .0301(14) .0346(17) .0040(11) .0071(12) .0022(12)
C14 .0268(13) .0512(18) .057(2) .0041(12) -.0046(13) .0112(15)
C15 .0305(13) .0307(14) .0300(17) -.0049(11) .0033(12) .0072(12)
C16 .0498(16) .0486(17) .0288(18) -.0107(13) .0090(14) -.0032(14)
C17 .0335(13) .0270(14) .0383(18) .0019(11) .0096(12) -.0004(12)
C18 .0384(14) .0251(14) .0405(19) .0024(11) .0053(13) .0033(12)
C19 .0462(15) .0283(14) .0285(17) -.0061(12) .0036(13) -.0041(12)
C20 .0646(18) .0372(16) .0341(19) -.0102(14) .0117(15) -.0074(14)
C21 .0273(12) .0302(14) .0264(16) .0021(10) .0007(11) -.0051(12)
C22 .0380(14) .0485(17) .0217(16) .0030(12) .0038(12) -.0023(13)
C23 .0275(12) .0237(13) .0286(16) -.0049(10) .0002(11) .0017(11)
C24 .0348(14) .0422(16) .048(2) .0008(13) -.0126(14) -.0022(14)
C25 .0222(12) .0338(14) .0343(17) .0037(11) -.0002(11) .0022(12)
C26 .0365(14) .0470(17) .0342(18) .0058(12) -.0101(13) .0001(14)
C27 .0430(15) .0396(16) .0362(19) -.0174(13) .0005(13) -.0011(13)
C28 .0441(17) .073(2) .082(3) -.0202(16) .0277(18) .006(2)
C29 .0491(15) .0294(14) .0373(19) .0063(12) -.0066(14) .0063(13)
C30 .075(2) .0236(14) .044(2) .0042(14) .0037(16) -.0016(13)
C31 .0632(17) .0305(15) .0293(18) -.0106(13) .0057(15) .0039(13)
C32 .087(2) .0486(18) .030(2) -.0087(16) -.0014(17) .0072(15)
C33 .0262(12) .0324(14) .0289(16) .0017(11) .0042(11) .0095(12)
C34 .0389(15) .067(2) .0310(19) -.0047(14) .0035(13) -.0017(15)
C35 .0262(12) .0286(14) .0393(18) .0062(10) .0035(12) .0070(12)
C36 .0439(15) .0322(15) .049(2) .0113(12) .0073(14) .0140(14)
C37 .0254(12) .0248(13) .0235(15) -.0006(10) -.0006(11) .0048(11)
C38 .0334(13) .0241(13) .0340(17) -.0006(11) .0008(12) .0024(12)
C39 .0220(11) .0264(13) .0300(16) -.0042(10) -.0063(11) .0025(11)
C40 .0222(12) .0523(17) .054(2) -.0027(12) .0041(13) .0083(15)
C41 .0337(13) .0280(14) .0404(19) -.0061(11) -.0009(12) -.0048(12)
C42 .0493(16) .0326(15) .062(2) .0080(13) .0057(15) -.0108(15)
C43 .0338(13) .0353(15) .0263(16) -.0044(11) .0062(12) -.0039(12)
C44 .0530(17) .065(2) .035(2) -.0175(15) -.0082(15) .0101(16)
C45 .0245(12) .0299(14) .0340(17) -.0036(10) .0050(11) -.0002(12)
C46 .0291(13) .0373(15) .058(2) .0079(12) .0066(13) .0071(14)
C47 .0202(11) .0321(14) .0324(17) -.0037(10) -.0040(11) .0001(12)
C48 .0345(14) .0382(16) .047(2) -.0129(12) .0012(13) -.0049(14)
C49 .0311(13) .0353(15) .0301(17) .0038(11) .0061(12) -.0047(12)
C50 .0319(13) .0352(15) .046(2) .0085(11) .0010(13) -.0013(13)
C51 .0283(13) .0306(14) .046(2) -.0039(11) .0043(12) .0055(13)
C52 .0429(16) .0435(17) .074(3) -.0045(13) .0157(16) .0164(17)
C53 .0410(14) .0247(13) .0373(18) .0068(11) .0112(13) .0000(12)
C54 .0304(14) .0490(18) .067(2) .0113(13) .0110(14) .0060(16)
C55 .0350(13) .0304(14) .0283(17) .0042(11) .0004(12) .0044(12)
C56 .0522(16) .0290(14) .0391(19) .0022(12) .0032(14) .0094(13)
C57 .0355(13) .0310(14) .0242(16) .0018(11) -.0031(12) .0014(12)
C58 .0464(15) .0363(15) .0357(19) -.0010(12) -.0050(14) -.0083(13)
C59 .0339(13) .0304(14) .0317(17) .0007(11) .0060(12) .0051(12)
C60 .0489(16) .0401(16) .0373(19) -.0015(13) .0093(14) .0114(14)
C61 .0343(13) .0313(14) .0427(19) .0068(11) -.0119(13) -.0087(13)
C62 .072(2) .089(2) .034(2) .0421(19) -.0157(17) -.0183(18)
C63 .0383(14) .0229(13) .0416(19) .0043(11) .0016(13) -.0007(12)
C64 .0542(17) .0279(15) .064(2) -.0098(13) .0041(16) -.0022(15)

loop_
_atom_type_symbol
_atom_type_description
_atom_type_scat_dispersion_real
_atom_type_scat_dispersion_imag
_atom_type_scat_source
C C .0033 .0016 'International Tables Vol C Tables 4.2.6.8 and 6.1.1.4'
H H .0000 .0000 'International Tables Vol C Tables 4.2.6.8 and 6.1.1.4'
O O .0106 .0060 'International Tables Vol C Tables 4.2.6.8 and 6.1.1.4'
N N .0061 .0033 'International Tables Vol C Tables 4.2.6.8 and 6.1.1.4'
P P .1023 .0942 'International Tables Vol C Tables 4.2.6.8 and 6.1.1.4'
Br Br -.2901 2.4595 'International Tables Vol C Tables 4.2.6.8 and 6.1.1.4'

loop_
_geom_angle_atom_site_label_1
_geom_angle_atom_site_label_2
_geom_angle_atom_site_label_3
_geom_angle
N4 P1 N1 112.11(9)
N4 P1 N2 111.82(9)
N1 P1 N2 105.01(10)
N4 P1 N3 104.91(10)
N1 P1 N3 111.76(9)
N2 P1 N3 111.41(9)
N6 P2 N7 104.84(10)
N6 P2 N8 111.86(10)
N7 P2 N8 112.16(10)
N6 P2 N5 111.86(9)
N7 P2 N5 111.27(10)
N8 P2 N5 105.01(11)
N10 P3 N9 111.26(10)
N10 P3 N11 112.62(10)
N9 P3 N11 105.23(10)
N10 P3 N12 104.70(9)
N9 P3 N12 111.25(10)
N11 P3 N12 111.93(10)
N15 P4 N16 105.28(10)
N15 P4 N14 112.03(10)
N16 P4 N14 111.45(9)
N15 P4 N13 112.03(10)
N16 P4 N13 111.64(10)
N14 P4 N13 104.58(10)
H1W1 O1W H2W1 102(3)
H1W2 O2W H2W2 106(3)
C1 N1 C3 114.49(18)
C1 N1 P1 120.29(16)
C3 N1 P1 122.50(15)
C5 N2 C7 114.81(18)
C5 N2 P1 119.96(16)
C7 N2 P1 122.16(15)
C9 N3 C11 114.46(17)
C9 N3 P1 119.85(16)
C11 N3 P1 122.54(15)
C13 N4 C15 114.44(18)
C13 N4 P1 120.56(16)
C15 N4 P1 122.60(14)
C17 N5 C19 114.44(18)
C17 N5 P2 119.14(17)
C19 N5 P2 122.55(15)
C23 N6 C21 114.06(17)
C23 N6 P2 121.15(15)
C21 N6 P2 122.78(14)
C25 N7 C27 114.57(18)
C25 N7 P2 122.94(15)
C27 N7 P2 120.47(17)
C29 N8 C31 114.72(19)
C29 N8 P2 119.77(17)
C31 N8 P2 122.72(16)
C33 N9 C35 115.16(19)
C33 N9 P3 121.60(14)
C35 N9 P3 122.39(16)
C39 N10 C37 114.45(17)
C39 N10 P3 120.25(14)
C37 N10 P3 123.09(14)
C43 N11 C41 114.34(19)
C43 N11 P3 120.30(15)
C41 N11 P3 122.54(16)
C45 N12 C47 115.46(16)
C45 N12 P3 122.28(15)
C47 N12 P3 120.95(14)
C51 N13 C49 115.39(17)
C51 N13 P4 122.46(15)
C49 N13 P4 121.42(15)
C53 N14 C55 114.18(18)
C53 N14 P4 120.70(16)
C55 N14 P4 122.92(15)
C57 N15 C59 114.9(2)
C57 N15 P4 120.84(15)
C59 N15 P4 122.31(16)
C61 N16 C63 115.04(18)
C61 N16 P4 120.58(16)
C63 N16 P4 121.81(15)
N1 C1 C2 114.81(19)
N1 C1 H1A 108.6
C2 C1 H1A 108.6
N1 C1 H1B 108.6
C2 C1 H1B 108.6
H1A C1 H1B 107.5
C1 C2 H2A 109.5
C1 C2 H2B 109.5
H2A C2 H2B 109.5
C1 C2 H2C 109.5
H2A C2 H2C 109.5
H2B C2 H2C 109.5
N1 C3 C4 113.59(18)
N1 C3 H3A 108.8
C4 C3 H3A 108.8
N1 C3 H3B 108.8
C4 C3 H3B 108.8
H3A C3 H3B 107.7
C3 C4 H4A 109.5
C3 C4 H4B 109.5
H4A C4 H4B 109.5
C3 C4 H4C 109.5
H4A C4 H4C 109.5
H4B C4 H4C 109.5
N2 C5 C6 114.40(18)
N2 C5 H5A 108.7
C6 C5 H5A 108.7
N2 C5 H5B 108.7
C6 C5 H5B 108.7
H5A C5 H5B 107.6
C5 C6 H6A 109.5
C5 C6 H6B 109.5
H6A C6 H6B 109.5
C5 C6 H6C 109.5
H6A C6 H6C 109.5
H6B C6 H6C 109.5
N2 C7 C8 112.86(18)
N2 C7 H7A 109.0
C8 C7 H7A 109.0
N2 C7 H7B 109.0
C8 C7 H7B 109.0
H7A C7 H7B 107.8
C7 C8 H8A 109.5
C7 C8 H8B 109.5
H8A C8 H8B 109.5
C7 C8 H8C 109.5
H8A C8 H8C 109.5
H8B C8 H8C 109.5
N3 C9 C10 114.02(19)
N3 C9 H9A 108.7
C10 C9 H9A 108.7
N3 C9 H9B 108.7
C10 C9 H9B 108.7
H9A C9 H9B 107.6
C9 C10 H10A 109.5
C9 C10 H10B 109.5
H10A C10 H10B 109.5
C9 C10 H10C 109.5
H10A C10 H10C 109.5
H10B C10 H10C 109.5
N3 C11 C12 113.2(2)
N3 C11 H11A 108.9
C12 C11 H11A 108.9
N3 C11 H11B 108.9
C12 C11 H11B 108.9
H11A C11 H11B 107.8
C11 C12 H12A 109.5
C11 C12 H12B 109.5
H12A C12 H12B 109.5
C11 C12 H12C 109.5
H12A C12 H12C 109.5
H12B C12 H12C 109.5
N4 C13 C14 113.86(19)
N4 C13 H13A 108.8
C14 C13 H13A 108.8
N4 C13 H13B 108.8
C14 C13 H13B 108.8
H13A C13 H13B 107.7
C13 C14 H14A 109.5
C13 C14 H14B 109.5
H14A C14 H14B 109.5
C13 C14 H14C 109.5
H14A C14 H14C 109.5
H14B C14 H14C 109.5
N4 C15 C16 112.40(19)
N4 C15 H15A 109.1
C16 C15 H15A 109.1
N4 C15 H15B 109.1
C16 C15 H15B 109.1
H15A C15 H15B 107.9
C15 C16 H16A 109.5
C15 C16 H16B 109.5
H16A C16 H16B 109.5
C15 C16 H16C 109.5
H16A C16 H16C 109.5
H16B C16 H16C 109.5
N5 C17 C18 115.22(18)
N5 C17 H17A 108.5
C18 C17 H17A 108.5
N5 C17 H17B 108.5
C18 C17 H17B 108.5
H17A C17 H17B 107.5
C17 C18 H18A 109.5
C17 C18 H18B 109.5
H18A C18 H18B 109.5
C17 C18 H18C 109.5
H18A C18 H18C 109.5
H18B C18 H18C 109.5
N5 C19 C20 113.4(2)
N5 C19 H19A 108.9
C20 C19 H19A 108.9
N5 C19 H19B 108.9
C20 C19 H19B 108.9
H19A C19 H19B 107.7
C19 C20 H20A 109.5
C19 C20 H20B 109.5
H20A C20 H20B 109.5
C19 C20 H20C 109.5
H20A C20 H20C 109.5
H20B C20 H20C 109.5
N6 C21 C22 112.84(19)
N6 C21 H21A 109.0
C22 C21 H21A 109.0
N6 C21 H21B 109.0
C22 C21 H21B 109.0
H21A C21 H21B 107.8
C21 C22 H22A 109.5
C21 C22 H22B 109.5
H22A C22 H22B 109.5
C21 C22 H22C 109.5
H22A C22 H22C 109.5
H22B C22 H22C 109.5
N6 C23 C24 114.01(18)
N6 C23 H23A 108.8
C24 C23 H23A 108.8
N6 C23 H23B 108.8
C24 C23 H23B 108.8
H23A C23 H23B 107.6
C23 C24 H24A 109.5
C23 C24 H24B 109.5
H24A C24 H24B 109.5
C23 C24 H24C 109.5
H24A C24 H24C 109.5
H24B C24 H24C 109.5
N7 C25 C26 113.18(19)
N7 C25 H25A 108.9
C26 C25 H25A 108.9
N7 C25 H25B 108.9
C26 C25 H25B 108.9
H25A C25 H25B 107.8
C25 C26 H26A 109.5
C25 C26 H26B 109.5
H26A C26 H26B 109.5
C25 C26 H26C 109.5
H26A C26 H26C 109.5
H26B C26 H26C 109.5
N7 C27 C28 113.8(2)
N7 C27 H27A 108.8
C28 C27 H27A 108.8
N7 C27 H27B 108.8
C28 C27 H27B 108.8
H27A C27 H27B 107.7
C27 C28 H28A 109.5
C27 C28 H28B 109.5
H28A C28 H28B 109.5
C27 C28 H28C 109.5
H28A C28 H28C 109.5
H28B C28 H28C 109.5
N8 C29 C30 114.6(2)
N8 C29 H29A 108.6
C30 C29 H29A 108.6
N8 C29 H29B 108.6
C30 C29 H29B 108.6
H29A C29 H29B 107.6
C29 C30 H30A 109.5
C29 C30 H30B 109.5
H30A C30 H30B 109.5
C29 C30 H30C 109.5
H30A C30 H30C 109.5
H30B C30 H30C 109.5
N8 C31 C32 113.2(2)
N8 C31 H31A 108.9
C32 C31 H31A 108.9
N8 C31 H31B 108.9
C32 C31 H31B 108.9
H31A C31 H31B 107.7
C31 C32 H32A 109.5
C31 C32 H32B 109.5
H32A C32 H32B 109.5
C31 C32 H32C 109.5
H32A C32 H32C 109.5
H32B C32 H32C 109.5
N9 C33 C34 114.87(19)
N9 C33 H33A 108.6
C34 C33 H33A 108.6
N9 C33 H33B 108.6
C34 C33 H33B 108.6
H33A C33 H33B 107.5
C33 C34 H34A 109.5
C33 C34 H34B 109.5
H34A C34 H34B 109.5
C33 C34 H34C 109.5
H34A C34 H34C 109.5
H34B C34 H34C 109.5
N9 C35 C36 113.56(19)
N9 C35 H35A 108.9
C36 C35 H35A 108.9
N9 C35 H35B 108.9
C36 C35 H35B 108.9
H35A C35 H35B 107.7
C35 C36 H36A 109.5
C35 C36 H36B 109.5
H36A C36 H36B 109.5
C35 C36 H36C 109.5
H36A C36 H36C 109.5
H36B C36 H36C 109.5
N10 C37 C38 112.5(2)
N10 C37 H37A 109.1
C38 C37 H37A 109.1
N10 C37 H37B 109.1
C38 C37 H37B 109.1
H37A C37 H37B 107.8
C37 C38 H38A 109.5
C37 C38 H38B 109.5
H38A C38 H38B 109.5
C37 C38 H38C 109.5
H38A C38 H38C 109.5
H38B C38 H38C 109.5
N10 C39 C40 113.4(2)
N10 C39 H39A 108.9
C40 C39 H39A 108.9
N10 C39 H39B 108.9
C40 C39 H39B 108.9
H39A C39 H39B 107.7
C39 C40 H40A 109.5
C39 C40 H40B 109.5
H40A C40 H40B 109.5
C39 C40 H40C 109.5
H40A C40 H40C 109.5
H40B C40 H40C 109.5
N11 C41 C42 112.42(19)
N11 C41 H41A 109.1
C42 C41 H41A 109.1
N11 C41 H41B 109.1
C42 C41 H41B 109.1
H41A C41 H41B 107.9
C41 C42 H42A 109.5
C41 C42 H42B 109.5
H42A C42 H42B 109.5
C41 C42 H42C 109.5
H42A C42 H42C 109.5
H42B C42 H42C 109.5
N11 C43 C44 114.7(2)
N11 C43 H43A 108.6
C44 C43 H43A 108.6
N11 C43 H43B 108.6
C44 C43 H43B 108.6
H43A C43 H43B 107.6
C43 C44 H44A 109.5
C43 C44 H44B 109.5
H44A C44 H44B 109.5
C43 C44 H44C 109.5
H44A C44 H44C 109.5
H44B C44 H44C 109.5
N12 C45 C46 113.3(2)
N12 C45 H45A 108.9
C46 C45 H45A 108.9
N12 C45 H45B 108.9
C46 C45 H45B 108.9
H45A C45 H45B 107.7
C45 C46 H46A 109.5
C45 C46 H46B 109.5
H46A C46 H46B 109.5
C45 C46 H46C 109.5
H46A C46 H46C 109.5
H46B C46 H46C 109.5
N12 C47 C48 114.6(2)
N12 C47 H47A 108.6
C48 C47 H47A 108.6
N12 C47 H47B 108.6
C48 C47 H47B 108.6
H47A C47 H47B 107.6
C47 C48 H48A 109.5
C47 C48 H48B 109.5
H48A C48 H48B 109.5
C47 C48 H48C 109.5
H48A C48 H48C 109.5
H48B C48 H48C 109.5
N13 C49 C50 114.7(2)
N13 C49 H49A 108.6
C50 C49 H49A 108.6
N13 C49 H49B 108.6
C50 C49 H49B 108.6
H49A C49 H49B 107.6
C49 C50 H50A 109.5
C49 C50 H50B 109.5
H50A C50 H50B 109.5
C49 C50 H50C 109.5
H50A C50 H50C 109.5
H50B C50 H50C 109.5
N13 C51 C52 113.8(2)
N13 C51 H51A 108.8
C52 C51 H51A 108.8
N13 C51 H51B 108.8
C52 C51 H51B 108.8
H51A C51 H51B 107.7
C51 C52 H52A 109.5
C51 C52 H52B 109.5
H52A C52 H52B 109.5
C51 C52 H52C 109.5
H52A C52 H52C 109.5
H52B C52 H52C 109.5
N14 C53 C54 113.8(2)
N14 C53 H53A 108.8
C54 C53 H53A 108.8
N14 C53 H53B 108.8
C54 C53 H53B 108.8
H53A C53 H53B 107.7
C53 C54 H54A 109.5
C53 C54 H54B 109.5
H54A C54 H54B 109.5
C53 C54 H54C 109.5
H54A C54 H54C 109.5
H54B C54 H54C 109.5
N14 C55 C56 112.8(2)
N14 C55 H55A 109.0
C56 C55 H55A 109.0
N14 C55 H55B 109.0
C56 C55 H55B 109.0
H55A C55 H55B 107.8
C55 C56 H56A 109.5
C55 C56 H56B 109.5
H56A C56 H56B 109.5
C55 C56 H56C 109.5
H56A C56 H56C 109.5
H56B C56 H56C 109.5
N15 C57 C58 113.79(18)
N15 C57 H57A 108.8
C58 C57 H57A 108.8
N15 C57 H57B 108.8
C58 C57 H57B 108.8
H57A C57 H57B 107.7
C57 C58 H58A 109.5
C57 C58 H58B 109.5
H58A C58 H58B 109.5
C57 C58 H58C 109.5
H58A C58 H58C 109.5
H58B C58 H58C 109.5
N15 C59 C60 113.55(19)
N15 C59 H59A 108.9
C60 C59 H59A 108.9
N15 C59 H59B 108.9
C60 C59 H59B 108.9
H59A C59 H59B 107.7
C59 C60 H60A 109.5
C59 C60 H60B 109.5
H60A C60 H60B 109.5
C59 C60 H60C 109.5
H60A C60 H60C 109.5
H60B C60 H60C 109.5
N16 C61 C62 114.46(19)
N16 C61 H61A 108.6
C62 C61 H61A 108.6
N16 C61 H61B 108.6
C62 C61 H61B 108.6
H61A C61 H61B 107.6
C61 C62 H62A 109.5
C61 C62 H62B 109.5
H62A C62 H62B 109.5
C61 C62 H62C 109.5
H62A C62 H62C 109.5
H62B C62 H62C 109.5
N16 C63 C64 112.13(19)
N16 C63 H63A 109.2
C64 C63 H63A 109.2
N16 C63 H63B 109.2
C64 C63 H63B 109.2
H63A C63 H63B 107.9
C63 C64 H64A 109.5
C63 C64 H64B 109.5
H64A C64 H64B 109.5
C63 C64 H64C 109.5
H64A C64 H64C 109.5
H64B C64 H64C 109.5

loop_
_geom_bond_atom_site_label_1
_geom_bond_atom_site_label_2
_geom_bond_site_symmetry_2
_geom_bond_distance
_geom_bond_publ_flag
P1 N4 . 1.6343(19) yes
P1 N1 . 1.6355(19) yes
P1 N2 . 1.6371(19) yes
P1 N3 . 1.6395(18) yes
P2 N6 . 1.6339(19) yes
P2 N7 . 1.6357(19) yes
P2 N8 . 1.637(2) yes
P2 N5 . 1.6397(19) yes
P3 N10 . 1.6338(18) yes
P3 N9 . 1.6340(19) yes
P3 N11 . 1.6342(19) yes
P3 N12 . 1.6382(17) yes
P4 N15 . 1.628(2) yes
P4 N16 . 1.6305(18) yes
P4 N14 . 1.6343(18) yes
P4 N13 . 1.6400(18) yes
O1W H1W1 . .789(16) ?
O1W H2W1 . .773(17) ?
O2W H1W2 . .766(17) ?
O2W H2W2 . .790(16) ?
N1 C1 . 1.483(3) ?
N1 C3 . 1.485(3) ?
N2 C5 . 1.478(3) ?
N2 C7 . 1.485(3) ?
N3 C9 . 1.483(3) ?
N3 C11 . 1.485(3) ?
N4 C13 . 1.480(3) ?
N4 C15 . 1.486(3) ?
N5 C17 . 1.483(3) ?
N5 C19 . 1.485(3) ?
N6 C23 . 1.483(3) ?
N6 C21 . 1.486(3) ?
N7 C25 . 1.476(3) ?
N7 C27 . 1.484(3) ?
N8 C29 . 1.480(3) ?
N8 C31 . 1.483(3) ?
N9 C33 . 1.470(3) ?
N9 C35 . 1.486(3) ?
N10 C39 . 1.482(3) ?
N10 C37 . 1.485(3) ?
N11 C43 . 1.481(3) ?
N11 C41 . 1.483(3) ?
N12 C45 . 1.476(3) ?
N12 C47 . 1.483(3) ?
N13 C51 . 1.468(3) ?
N13 C49 . 1.481(3) ?
N14 C53 . 1.480(3) ?
N14 C55 . 1.480(3) ?
N15 C57 . 1.475(3) ?
N15 C59 . 1.483(3) ?
N16 C61 . 1.479(3) ?
N16 C63 . 1.496(3) ?
C1 C2 . 1.518(3) ?
C1 H1A . .9900 ?
C1 H1B . .9900 ?
C2 H2A . .9800 ?
C2 H2B . .9800 ?
C2 H2C . .9800 ?
C3 C4 . 1.523(3) ?
C3 H3A . .9900 ?
C3 H3B . .9900 ?
C4 H4A . .9800 ?
C4 H4B . .9800 ?
C4 H4C . .9800 ?
C5 C6 . 1.508(3) ?
C5 H5A . .9900 ?
C5 H5B . .9900 ?
C6 H6A . .9800 ?
C6 H6B . .9800 ?
C6 H6C . .9800 ?
C7 C8 . 1.516(3) ?
C7 H7A . .9900 ?
C7 H7B . .9900 ?
C8 H8A . .9800 ?
C8 H8B . .9800 ?
C8 H8C . .9800 ?
C9 C10 . 1.528(3) ?
C9 H9A . .9900 ?
C9 H9B . .9900 ?
C10 H10A . .9800 ?
C10 H10B . .9800 ?
C10 H10C . .9800 ?
C11 C12 . 1.514(3) ?
C11 H11A . .9900 ?
C11 H11B . .9900 ?
C12 H12A . .9800 ?
C12 H12B . .9800 ?
C12 H12C . .9800 ?
C13 C14 . 1.517(3) ?
C13 H13A . .9900 ?
C13 H13B . .9900 ?
C14 H14A . .9800 ?
C14 H14B . .9800 ?
C14 H14C . .9800 ?
C15 C16 . 1.518(3) ?
C15 H15A . .9900 ?
C15 H15B . .9900 ?
C16 H16A . .9800 ?
C16 H16B . .9800 ?
C16 H16C . .9800 ?
C17 C18 . 1.517(3) ?
C17 H17A . .9900 ?
C17 H17B . .9900 ?
C18 H18A . .9800 ?
C18 H18B . .9800 ?
C18 H18C . .9800 ?
C19 C20 . 1.532(3) ?
C19 H19A . .9900 ?
C19 H19B . .9900 ?
C20 H20A . .9800 ?
C20 H20B . .9800 ?
C20 H20C . .9800 ?
C21 C22 . 1.517(3) ?
C21 H21A . .9900 ?
C21 H21B . .9900 ?
C22 H22A . .9800 ?
C22 H22B . .9800 ?
C22 H22C . .9800 ?
C23 C24 . 1.508(3) ?
C23 H23A . .9900 ?
C23 H23B . .9900 ?
C24 H24A . .9800 ?
C24 H24B . .9800 ?
C24 H24C . .9800 ?
C25 C26 . 1.521(3) ?
C25 H25A . .9900 ?
C25 H25B . .9900 ?
C26 H26A . .9800 ?
C26 H26B . .9800 ?
C26 H26C . .9800 ?
C27 C28 . 1.518(3) ?
C27 H27A . .9900 ?
C27 H27B . .9900 ?
C28 H28A . .9800 ?
C28 H28B . .9800 ?
C28 H28C . .9800 ?
C29 C30 . 1.516(3) ?
C29 H29A . .9900 ?
C29 H29B . .9900 ?
C30 H30A . .9800 ?
C30 H30B . .9800 ?
C30 H30C . .9800 ?
C31 C32 . 1.526(4) ?
C31 H31A . .9900 ?
C31 H31B . .9900 ?
C32 H32A . .9800 ?
C32 H32B . .9800 ?
C32 H32C . .9800 ?
C33 C34 . 1.510(3) ?
C33 H33A . .9900 ?
C33 H33B . .9900 ?
C34 H34A . .9800 ?
C34 H34B . .9800 ?
C34 H34C . .9800 ?
C35 C36 . 1.515(3) ?
C35 H35A . .9900 ?
C35 H35B . .9900 ?
C36 H36A . .9800 ?
C36 H36B . .9800 ?
C36 H36C . .9800 ?
C37 C38 . 1.527(3) ?
C37 H37A . .9900 ?
C37 H37B . .9900 ?
C38 H38A . .9800 ?
C38 H38B . .9800 ?
C38 H38C . .9800 ?
C39 C40 . 1.526(3) ?
C39 H39A . .9900 ?
C39 H39B . .9900 ?
C40 H40A . .9800 ?
C40 H40B . .9800 ?
C40 H40C . .9800 ?
C41 C42 . 1.532(3) ?
C41 H41A . .9900 ?
C41 H41B . .9900 ?
C42 H42A . .9800 ?
C42 H42B . .9800 ?
C42 H42C . .9800 ?
C43 C44 . 1.522(3) ?
C43 H43A . .9900 ?
C43 H43B . .9900 ?
C44 H44A . .9800 ?
C44 H44B . .9800 ?
C44 H44C . .9800 ?
C45 C46 . 1.522(3) ?
C45 H45A . .9900 ?
C45 H45B . .9900 ?
C46 H46A . .9800 ?
C46 H46B . .9800 ?
C46 H46C . .9800 ?
C47 C48 . 1.508(3) ?
C47 H47A . .9900 ?
C47 H47B . .9900 ?
C48 H48A . .9800 ?
C48 H48B . .9800 ?
C48 H48C . .9800 ?
C49 C50 . 1.515(3) ?
C49 H49A . .9900 ?
C49 H49B . .9900 ?
C50 H50A . .9800 ?
C50 H50B . .9800 ?
C50 H50C . .9800 ?
C51 C52 . 1.525(4) ?
C51 H51A . .9900 ?
C51 H51B . .9900 ?
C52 H52A . .9800 ?
C52 H52B . .9800 ?
C52 H52C . .9800 ?
C53 C54 . 1.523(3) ?
C53 H53A . .9900 ?
C53 H53B . .9900 ?
C54 H54A . .9800 ?
C54 H54B . .9800 ?
C54 H54C . .9800 ?
C55 C56 . 1.520(3) ?
C55 H55A . .9900 ?
C55 H55B . .9900 ?
C56 H56A . .9800 ?
C56 H56B . .9800 ?
C56 H56C . .9800 ?
C57 C58 . 1.524(3) ?
C57 H57A . .9900 ?
C57 H57B . .9900 ?
C58 H58A . .9800 ?
C58 H58B . .9800 ?
C58 H58C . .9800 ?
C59 C60 . 1.526(3) ?
C59 H59A . .9900 ?
C59 H59B . .9900 ?
C60 H60A . .9800 ?
C60 H60B . .9800 ?
C60 H60C . .9800 ?
C61 C62 . 1.512(4) ?
C61 H61A . .9900 ?
C61 H61B . .9900 ?
C62 H62A . .9800 ?
C62 H62B . .9800 ?
C62 H62C . .9800 ?
C63 C64 . 1.527(3) ?
C63 H63A . .9900 ?
C63 H63B . .9900 ?
C64 H64A . .9800 ?
C64 H64B . .9800 ?
C64 H64C . .9800 ?

loop_
_geom_hbond_atom_site_label_D
_geom_hbond_atom_site_label_H
_geom_hbond_atom_site_label_A
_geom_hbond_site_symmetry_A
_geom_hbond_distance_DH
_geom_hbond_distance_HA
_geom_hbond_distance_DA
_geom_hbond_angle_DHA
O1W H2W1 Br1 . .773(17) 2.656(18) 3.425(2) 174(3)
O1W H1W1 Br1 2_675 .789(16) 2.824(17) 3.611(3) 176(3)
O2W H1W2 Br2 . .766(17) 2.711(18) 3.467(3) 169(3)
O2W H2W2 Br2 2_666 .790(16) 2.682(17) 3.471(2) 177(3)

loop_
_geom_torsion_atom_site_label_1
_geom_torsion_atom_site_label_2
_geom_torsion_atom_site_label_3
_geom_torsion_atom_site_label_4
_geom_torsion
N4 P1 N1 C1 33.09(19)
N2 P1 N1 C1 154.71(16)
N3 P1 N1 C1 -84.37(18)
N4 P1 N1 C3 -166.65(16)
N2 P1 N1 C3 -45.03(19)
N3 P1 N1 C3 75.89(19)
N4 P1 N2 C5 -82.73(17)
N1 P1 N2 C5 155.46(15)
N3 P1 N2 C5 34.31(18)
N4 P1 N2 C7 76.40(19)
N1 P1 N2 C7 -45.40(19)
N3 P1 N2 C7 -166.56(17)
N4 P1 N3 C9 -156.89(16)
N1 P1 N3 C9 -35.17(19)
N2 P1 N3 C9 81.95(18)
N4 P1 N3 C11 44.29(19)
N1 P1 N3 C11 166.01(17)
N2 P1 N3 C11 -76.9(2)
N1 P1 N4 C13 82.79(18)
N2 P1 N4 C13 -34.84(19)
N3 P1 N4 C13 -155.73(16)
N1 P1 N4 C15 -78.64(19)
N2 P1 N4 C15 163.74(17)
N3 P1 N4 C15 42.84(19)
N6 P2 N5 C17 82.15(17)
N7 P2 N5 C17 -34.75(19)
N8 P2 N5 C17 -156.32(16)
N6 P2 N5 C19 -74.5(2)
N7 P2 N5 C19 168.62(18)
N8 P2 N5 C19 47.0(2)
N7 P2 N6 C23 153.11(16)
N8 P2 N6 C23 -85.10(17)
N5 P2 N6 C23 32.40(19)
N7 P2 N6 C21 -43.95(18)
N8 P2 N6 C21 77.84(19)
N5 P2 N6 C21 -164.66(16)
N6 P2 N7 C25 -42.06(19)
N8 P2 N7 C25 -163.66(17)
N5 P2 N7 C25 79.04(19)
N6 P2 N7 C27 155.01(17)
N8 P2 N7 C27 33.4(2)
N5 P2 N7 C27 -83.90(19)
N6 P2 N8 C29 -34.6(2)
N7 P2 N8 C29 82.85(18)
N5 P2 N8 C29 -156.17(16)
N6 P2 N8 C31 165.31(17)
N7 P2 N8 C31 -77.2(2)
N5 P2 N8 C31 43.8(2)
N10 P3 N9 C33 -93.99(18)
N11 P3 N9 C33 143.75(17)
N12 P3 N9 C33 22.3(2)
N10 P3 N9 C35 74.90(19)
N11 P3 N9 C35 -47.35(19)
N12 P3 N9 C35 -168.76(16)
N9 P3 N10 C39 -27.85(19)
N11 P3 N10 C39 90.02(18)
N12 P3 N10 C39 -148.14(17)
N9 P3 N10 C37 169.95(16)
N11 P3 N10 C37 -72.17(18)
N12 P3 N10 C37 49.67(19)
N10 P3 N11 C43 36.24(19)
N9 P3 N11 C43 157.62(16)
N12 P3 N11 C43 -81.41(17)
N10 P3 N11 C41 -163.84(16)
N9 P3 N11 C41 -42.47(19)
N12 P3 N11 C41 78.50(19)
N10 P3 N12 C45 41.0(2)
N9 P3 N12 C45 -79.3(2)
N11 P3 N12 C45 163.33(18)
N10 P3 N12 C47 -152.64(17)
N9 P3 N12 C47 87.07(19)
N11 P3 N12 C47 -30.3(2)
N15 P4 N13 C51 -77.2(2)
N16 P4 N13 C51 164.97(18)
N14 P4 N13 C51 44.3(2)
N15 P4 N13 C49 92.53(19)
N16 P4 N13 C49 -25.3(2)
N14 P4 N13 C49 -145.91(18)
N15 P4 N14 C53 -31.11(19)
N16 P4 N14 C53 86.57(19)
N13 P4 N14 C53 -152.67(17)
N15 P4 N14 C55 166.72(16)
N16 P4 N14 C55 -75.61(19)
N13 P4 N14 C55 45.15(19)
N16 P4 N15 C57 148.26(15)
N14 P4 N15 C57 -90.45(17)
N13 P4 N15 C57 26.73(19)
N16 P4 N15 C59 -48.45(19)
N14 P4 N15 C59 72.84(19)
N13 P4 N15 C59 -169.98(16)
N15 P4 N16 C61 154.60(17)
N14 P4 N16 C61 32.9(2)
N13 P4 N16 C61 -83.62(18)
N15 P4 N16 C63 -44.47(19)
N14 P4 N16 C63 -166.14(17)
N13 P4 N16 C63 77.3(2)
C3 N1 C1 C2 -63.9(3)
P1 N1 C1 C2 97.9(2)
C1 N1 C3 C4 -67.7(3)
P1 N1 C3 C4 130.97(19)
C7 N2 C5 C6 -68.2(3)
P1 N2 C5 C6 92.4(2)
C5 N2 C7 C8 -65.3(3)
P1 N2 C7 C8 134.58(19)
C11 N3 C9 C10 73.0(3)
P1 N3 C9 C10 -87.4(2)
C9 N3 C11 C12 68.3(3)
P1 N3 C11 C12 -131.86(19)
C15 N4 C13 C14 70.3(3)
P1 N4 C13 C14 -92.6(2)
C13 N4 C15 C16 64.5(3)
P1 N4 C15 C16 -133.02(18)
C19 N5 C17 C18 77.0(3)
P2 N5 C17 C18 -81.4(2)
C17 N5 C19 C20 72.7(3)
P2 N5 C19 C20 -129.67(19)
C23 N6 C21 C22 -63.3(2)
P2 N6 C21 C22 132.64(18)
C21 N6 C23 C24 -70.3(3)
P2 N6 C23 C24 94.0(2)
C27 N7 C25 C26 -64.5(3)
P2 N7 C25 C26 131.64(18)
C25 N7 C27 C28 -64.6(3)
P2 N7 C27 C28 99.7(3)
C31 N8 C29 C30 70.6(3)
P2 N8 C29 C30 -90.9(2)
C29 N8 C31 C32 67.7(3)
P2 N8 C31 C32 -131.4(2)
C35 N9 C33 C34 -66.4(3)
P3 N9 C33 C34 103.3(2)
C33 N9 C35 C36 -57.5(3)
P3 N9 C35 C36 132.9(2)
C39 N10 C37 C38 63.8(2)
P3 N10 C37 C38 -133.02(17)
C37 N10 C39 C40 73.2(2)
P3 N10 C39 C40 -90.5(2)
C43 N11 C41 C42 -68.9(3)
P3 N11 C41 C42 130.1(2)
C41 N11 C43 C44 -73.9(3)
P3 N11 C43 C44 87.5(2)
C47 N12 C45 C46 63.3(3)
P3 N12 C45 C46 -129.63(18)
C45 N12 C47 C48 59.6(3)
P3 N12 C47 C48 -107.6(2)
C51 N13 C49 C50 54.9(3)
P4 N13 C49 C50 -115.5(2)
C49 N13 C51 C52 57.2(3)
P4 N13 C51 C52 -132.47(19)
C55 N14 C53 C54 70.2(3)
P4 N14 C53 C54 -93.4(2)
C53 N14 C55 C56 66.7(2)
P4 N14 C55 C56 -130.06(18)
C59 N15 C57 C58 -77.0(3)
P4 N15 C57 C58 87.4(2)
C57 N15 C59 C60 -67.5(3)
P4 N15 C59 C60 128.2(2)
C63 N16 C61 C62 -72.8(3)
P4 N16 C61 C62 89.3(2)
C61 N16 C63 C64 -67.7(3)
P4 N16 C63 C64 130.4(2)

loop_
_cod_related_entry_id
_cod_related_entry_database
_cod_related_entry_code
1 ChemSpider 21105796
